data_7243345
loop_
_publ_author_name
'Gately, Thomas J.'
'Sontising, Watit'
'Easley, Connor J.'
'Islam, Imadul'
'Al-Kaysi, Rabih O.'
'Beran, Gregory J. O.'
'Bardeen, Christopher J.'

_publ_section_title
;
 Effect of halogen substitution on energies and dynamics of reversible
 photomechanical crystals based on 9-anthracenecarboxylic acid
;
_journal_issue 34
_journal_name_full CrystEngComm
_journal_page_first 5931
_journal_page_last 5943
_journal_paper_doi 10.1039/D1CE00846C
_journal_volume 23
_journal_year 2021
_chemical_formula_sum 'C15 H8 F2 O2'
_chemical_formula_weight 258.21
_chemical_properties_physical Light-sensitive
_space_group_crystal_system monoclinic
_space_group_IT_number 14
_space_group_name_Hall '-P 2yn'
_space_group_name_H-M_alt 'P 1 21/n 1'
_atom_sites_solution_hydrogens geom
_audit_creation_method SHELXL-2013
_audit_update_record
;
2021-06-25 deposited with the CCDC.	2021-08-03 downloaded from the CCDC.
;
_cell_angle_alpha 90
_cell_angle_beta 90.357(5)
_cell_angle_gamma 90
_cell_formula_units_Z 4
_cell_length_a 3.7462(11)
_cell_length_b 9.557(3)
_cell_length_c 29.904(8)
_cell_measurement_reflns_used 3383
_cell_measurement_temperature 100(2)
_cell_measurement_theta_max 25.69
_cell_measurement_theta_min 2.53
_cell_volume 1070.6(5)
_computing_cell_refinement 'Bruker SAINT'
_computing_data_collection 'Bruker APEX2'
_computing_data_reduction 'Bruker SAINT'
_computing_molecular_graphics 'Bruker SHELXTL'
_computing_publication_material 'Bruker SHELXTL'
_computing_structure_refinement 'SHELXL-2013 (Sheldrick, 2013)'
_computing_structure_solution 'SHELXS-97 (Sheldrick 2008)'
_diffrn_ambient_temperature 100(2)
_diffrn_measured_fraction_theta_full 1.000
_diffrn_measured_fraction_theta_max 1.000
_diffrn_measurement_device_type 'Bruker APEX-II CCD'
_diffrn_measurement_method '\f and \w scans'
_diffrn_radiation_type MoK\a
_diffrn_radiation_wavelength 0.71073
_diffrn_reflns_av_R_equivalents 0.0976
_diffrn_reflns_av_unetI/netI 0.0591
_diffrn_reflns_Laue_measured_fraction_full 1.000
_diffrn_reflns_Laue_measured_fraction_max 1.000
_diffrn_reflns_limit_h_max 4
_diffrn_reflns_limit_h_min -4
_diffrn_reflns_limit_k_max 11
_diffrn_reflns_limit_k_min -11
_diffrn_reflns_limit_l_max 36
_diffrn_reflns_limit_l_min -36
_diffrn_reflns_number 13979
_diffrn_reflns_point_group_measured_fraction_full 1.000
_diffrn_reflns_point_group_measured_fraction_max 1.000
_diffrn_reflns_theta_full 25.242
_diffrn_reflns_theta_max 25.349
_diffrn_reflns_theta_min 1.362
_exptl_absorpt_coefficient_mu 0.129
_exptl_absorpt_correction_type multi-scan
_exptl_absorpt_process_details 'Bruker SADABS'
_exptl_crystal_colour 'light yellow'
_exptl_crystal_density_diffrn 1.602
_exptl_crystal_density_meas ?
_exptl_crystal_density_method 'not measured'
_exptl_crystal_description 'thin-needle frag'
_exptl_crystal_F_000 528
_exptl_crystal_size_max 0.475
_exptl_crystal_size_mid 0.032
_exptl_crystal_size_min 0.010
_exptl_transmission_factor_max 0.745
_exptl_transmission_factor_min 0.451
_refine_diff_density_max 0.283
_refine_diff_density_min -0.334
_refine_diff_density_rms 0.061
_refine_ls_extinction_method none
_refine_ls_goodness_of_fit_ref 1.034
_refine_ls_hydrogen_treatment constr
_refine_ls_matrix_type full
_refine_ls_number_parameters 173
_refine_ls_number_reflns 1979
_refine_ls_number_restraints 0
_refine_ls_restrained_S_all 1.034
_refine_ls_R_factor_all 0.0856
_refine_ls_R_factor_gt 0.0478
_refine_ls_shift/su_max 0.000
_refine_ls_shift/su_mean 0.000
_refine_ls_structure_factor_coef Fsqd
_refine_ls_weighting_details 'w=1/[\s^2^(Fo^2^)+(0.0668P)^2^] where P=(Fo^2^+2Fc^2^)/3'
_refine_ls_weighting_scheme calc
_refine_ls_wR_factor_gt 0.1117
_refine_ls_wR_factor_ref 0.1273
_reflns_Friedel_coverage 0.000
_reflns_number_gt 1318
_reflns_number_total 1979
_reflns_threshold_expression 'I > 2\s(I)'
_cod_data_source_file d1ce00846c2.cif
_cod_data_source_block cb71_0m
_cod_depositor_comments
;
The following automatic conversions were performed:

data item '_exptl_crystal_density_meas' value 'not measured' was
changed to '?' -- the value is perceived as not measured.

Automatic conversion script
Id: cif_fix_values 7556 2019-12-06 15:28:31Z antanas 

 Adding full bibliography for 7243345--7243346.cif.
;
_cod_original_sg_symbol_H-M 'P 21/n'
_cod_database_code 7243345
_shelx_space_group_comment
; 
The symmetry employed for this shelxl refinement is uniquely defined 
by the following loop, which should always be used as a source of 
symmetry information in preference to the above space-group names. 
They are only intended as comments. 
;
_shelx_estimated_absorpt_t_min 0.941
_shelx_estimated_absorpt_t_max 0.999
_shelxl_version_number 2013-4

loop_
_space_group_symop_operation_xyz
'x, y, z'
'-x+1/2, y+1/2, -z+1/2'
'-x, -y, -z'
'x-1/2, -y-1/2, z-1/2'

loop_
_atom_site_label
_atom_site_type_symbol
_atom_site_fract_x
_atom_site_fract_y
_atom_site_fract_z
_atom_site_U_iso_or_equiv
_atom_site_adp_type
_atom_site_occupancy
_atom_site_site_symmetry_order
_atom_site_calc_flag
_atom_site_refinement_flags_posn
_atom_site_refinement_flags_adp
_atom_site_refinement_flags_occupancy
_atom_site_disorder_assembly
_atom_site_disorder_group
C1 C 0.6423(7) 0.5919(3) 0.05435(8) 0.0212(6) Uani 1 1 d . . . . .
H1 H 0.6958 0.6467 0.0287 0.025 Uiso 1 1 calc R U . . .
C2 C 0.7232(7) 0.4528(3) 0.05448(8) 0.0232(6) Uani 1 1 d . . . . .
H2 H 0.8297 0.4129 0.0287 0.028 Uiso 1 1 calc R U . . .
C3 C 0.6536(7) 0.3658(3) 0.09179(9) 0.0242(6) Uani 1 1 d . . . . .
H3 H 0.7082 0.2688 0.0914 0.029 Uiso 1 1 calc R U . . .
C4 C 0.5064(7) 0.4270(3) 0.12792(8) 0.0217(6) Uani 1 1 d . . . . .
F4 F 0.4393(4) 0.34828(16) 0.16521(5) 0.0317(4) Uani 1 1 d . . . . .
C4A C 0.4127(6) 0.5707(2) 0.13072(8) 0.0189(6) Uani 1 1 d . . . . .
C5 C 0.0257(7) 0.8307(3) 0.21007(8) 0.0216(6) Uani 1 1 d . . . . .
F5 F -0.0420(4) 0.74083(16) 0.24468(5) 0.0312(4) Uani 1 1 d . . . . .
C6 C -0.0560(7) 0.9670(3) 0.21417(8) 0.0244(6) Uani 1 1 d . . . . .
H6 H -0.1581 1.0025 0.2409 0.029 Uiso 1 1 calc R U . . .
C7 C 0.0151(7) 1.0565(3) 0.17727(8) 0.0231(6) Uani 1 1 d . . . . .
H7 H -0.0393 1.1533 0.1795 0.028 Uiso 1 1 calc R U . . .
C8 C 0.1598(7) 1.0061(3) 0.13878(9) 0.0207(6) Uani 1 1 d . . . . .
H8 H 0.2028 1.0685 0.1147 0.025 Uiso 1 1 calc R U . . .
C8A C 0.2484(6) 0.8612(3) 0.13391(8) 0.0187(6) Uani 1 1 d . . . . .
C9 C 0.3874(6) 0.8011(3) 0.09442(8) 0.0184(6) Uani 1 1 d . . . . .
C9A C 0.4778(6) 0.6567(3) 0.09222(8) 0.0178(6) Uani 1 1 d . . . . .
C10 C 0.2610(7) 0.6280(3) 0.16913(8) 0.0208(6) Uani 1 1 d . . . . .
H10 H 0.2126 0.5693 0.1940 0.025 Uiso 1 1 calc R U . . .
C10A C 0.1798(7) 0.7700(3) 0.17144(8) 0.0198(6) Uani 1 1 d . . . . .
C11 C 0.4348(6) 0.8906(3) 0.05395(8) 0.0203(6) Uani 1 1 d . . . . .
O1 O 0.5982(5) 1.00330(18) 0.05454(6) 0.0245(5) Uani 1 1 d . . . . .
O2 O 0.2836(5) 0.84030(18) 0.01738(5) 0.0244(5) Uani 1 1 d . . . . .
H2A H 0.3274 0.8935 -0.0043 0.037 Uiso 1 1 calc R U . . .

loop_
_atom_site_aniso_label
_atom_site_aniso_U_11
_atom_site_aniso_U_22
_atom_site_aniso_U_33
_atom_site_aniso_U_23
_atom_site_aniso_U_13
_atom_site_aniso_U_12
C1 0.0245(14) 0.0252(14) 0.0139(13) -0.0006(11) -0.0037(10) -0.0017(12)
C2 0.0237(14) 0.0301(15) 0.0158(14) -0.0062(12) -0.0017(11) 0.0006(12)
C3 0.0270(14) 0.0242(15) 0.0213(15) -0.0024(12) -0.0052(11) 0.0020(12)
C4 0.0269(14) 0.0238(15) 0.0144(13) 0.0067(11) -0.0029(11) 0.0006(11)
F4 0.0466(10) 0.0280(9) 0.0206(9) 0.0066(7) 0.0009(7) 0.0013(7)
C4A 0.0192(13) 0.0237(14) 0.0137(13) -0.0019(11) -0.0048(10) 0.0007(11)
C5 0.0250(14) 0.0294(15) 0.0106(13) 0.0039(11) -0.0010(11) -0.0026(12)
F5 0.0482(11) 0.0340(9) 0.0115(8) 0.0029(7) 0.0059(7) -0.0025(7)
C6 0.0295(15) 0.0329(16) 0.0106(14) -0.0039(12) 0.0003(11) 0.0002(12)
C7 0.0259(14) 0.0261(14) 0.0173(14) -0.0054(11) -0.0031(11) 0.0016(11)
C8 0.0238(13) 0.0229(14) 0.0152(14) 0.0002(11) -0.0033(11) -0.0027(11)
C8A 0.0203(13) 0.0253(14) 0.0105(13) 0.0005(11) -0.0047(10) -0.0031(11)
C9 0.0207(13) 0.0237(14) 0.0107(13) 0.0000(10) -0.0024(10) -0.0029(11)
C9A 0.0201(13) 0.0244(14) 0.0089(12) -0.0027(11) -0.0040(10) -0.0025(11)
C10 0.0255(14) 0.0260(15) 0.0109(13) 0.0027(11) -0.0024(11) -0.0017(11)
C10A 0.0220(14) 0.0253(15) 0.0120(13) -0.0030(11) -0.0048(10) -0.0027(11)
C11 0.0204(13) 0.0281(15) 0.0124(13) 0.0000(11) -0.0017(10) -0.0003(12)
O1 0.0321(10) 0.0288(11) 0.0127(10) 0.0023(8) -0.0018(8) -0.0068(9)
O2 0.0359(11) 0.0292(10) 0.0081(9) 0.0021(8) -0.0049(8) -0.0059(8)

loop_
_atom_type_symbol
_atom_type_description
_atom_type_scat_dispersion_real
_atom_type_scat_dispersion_imag
_atom_type_scat_source
C C 0.0033 0.0016 'International Tables Vol C Tables 4.2.6.8 and 6.1.1.4'
H H 0.0000 0.0000 'International Tables Vol C Tables 4.2.6.8 and 6.1.1.4'
O O 0.0106 0.0060 'International Tables Vol C Tables 4.2.6.8 and 6.1.1.4'
F F 0.0171 0.0103 'International Tables Vol C Tables 4.2.6.8 and 6.1.1.4'

loop_
_geom_angle_atom_site_label_1
_geom_angle_atom_site_label_2
_geom_angle_atom_site_label_3
_geom_angle
_geom_angle_site_symmetry_1
_geom_angle_site_symmetry_3
_geom_angle_publ_flag
C2 C1 C9A 121.1(2) . . ?
C2 C1 H1 119.5 . . ?
C9A C1 H1 119.5 . . ?
C1 C2 C3 122.2(2) . . ?
C1 C2 H2 118.9 . . ?
C3 C2 H2 118.9 . . ?
C4 C3 C2 117.0(2) . . ?
C4 C3 H3 121.5 . . ?
C2 C3 H3 121.5 . . ?
C3 C4 F4 119.5(2) . . ?
C3 C4 C4A 124.6(2) . . ?
F4 C4 C4A 115.9(2) . . ?
C10 C4A C4 122.0(2) . . ?
C10 C4A C9A 120.4(2) . . ?
C4 C4A C9A 117.6(2) . . ?
C6 C5 F5 119.7(2) . . ?
C6 C5 C10A 124.4(2) . . ?
F5 C5 C10A 115.9(2) . . ?
C5 C6 C7 117.9(2) . . ?
C5 C6 H6 121.1 . . ?
C7 C6 H6 121.1 . . ?
C8 C7 C6 121.4(2) . . ?
C8 C7 H7 119.3 . . ?
C6 C7 H7 119.3 . . ?
C7 C8 C8A 121.4(2) . . ?
C7 C8 H8 119.3 . . ?
C8A C8 H8 119.3 . . ?
C9 C8A C8 124.3(2) . . ?
C9 C8A C10A 118.1(2) . . ?
C8 C8A C10A 117.5(2) . . ?
C8A C9 C9A 121.4(2) . . ?
C8A C9 C11 119.4(2) . . ?
C9A C9 C11 119.2(2) . . ?
C9 C9A C1 124.0(2) . . ?
C9 C9A C4A 118.5(2) . . ?
C1 C9A C4A 117.5(2) . . ?
C10A C10 C4A 120.9(2) . . ?
C10A C10 H10 119.6 . . ?
C4A C10 H10 119.6 . . ?
C10 C10A C5 121.9(2) . . ?
C10 C10A C8A 120.6(2) . . ?
C5 C10A C8A 117.5(2) . . ?
O1 C11 O2 122.6(2) . . ?
O1 C11 C9 123.2(2) . . ?
O2 C11 C9 114.3(2) . . ?
C11 O2 H2A 109.5 . . ?

loop_
_geom_bond_atom_site_label_1
_geom_bond_atom_site_label_2
_geom_bond_distance
_geom_bond_site_symmetry_2
_geom_bond_publ_flag
C1 C2 1.363(4) . ?
C1 C9A 1.434(3) . ?
C1 H1 0.9500 . ?
C2 C3 1.417(4) . ?
C2 H2 0.9500 . ?
C3 C4 1.349(4) . ?
C3 H3 0.9500 . ?
C4 F4 1.369(3) . ?
C4 C4A 1.420(3) . ?
C4A C10 1.397(3) . ?
C4A C9A 1.437(3) . ?
C5 C6 1.344(4) . ?
C5 F5 1.370(3) . ?
C5 C10A 1.419(4) . ?
C6 C7 1.422(4) . ?
C6 H6 0.9500 . ?
C7 C8 1.363(4) . ?
C7 H7 0.9500 . ?
C8 C8A 1.432(3) . ?
C8 H8 0.9500 . ?
C8A C9 1.415(3) . ?
C8A C10A 1.445(3) . ?
C9 C9A 1.423(3) . ?
C9 C11 1.493(3) . ?
C10 C10A 1.393(4) . ?
C10 H10 0.9500 . ?
C11 O1 1.239(3) . ?
C11 O2 1.319(3) . ?
O2 H2A 0.8400 . ?

loop_
_geom_torsion_atom_site_label_1
_geom_torsion_atom_site_label_2
_geom_torsion_atom_site_label_3
_geom_torsion_atom_site_label_4
_geom_torsion
_geom_torsion_site_symmetry_1
_geom_torsion_site_symmetry_2
_geom_torsion_site_symmetry_3
_geom_torsion_site_symmetry_4
_geom_torsion_publ_flag
C9A C1 C2 C3 -0.7(4) . . . . ?
C1 C2 C3 C4 -0.8(4) . . . . ?
C2 C3 C4 F4 -178.9(2) . . . . ?
C2 C3 C4 C4A 1.0(4) . . . . ?
C3 C4 C4A C10 -180.0(3) . . . . ?
F4 C4 C4A C10 -0.1(3) . . . . ?
C3 C4 C4A C9A 0.3(4) . . . . ?
F4 C4 C4A C9A -179.8(2) . . . . ?
F5 C5 C6 C7 -179.4(2) . . . . ?
C10A C5 C6 C7 0.3(4) . . . . ?
C5 C6 C7 C8 0.3(4) . . . . ?
C6 C7 C8 C8A -0.4(4) . . . . ?
C7 C8 C8A C9 177.7(2) . . . . ?
C7 C8 C8A C10A -0.2(4) . . . . ?
C8 C8A C9 C9A 178.5(2) . . . . ?
C10A C8A C9 C9A -3.6(3) . . . . ?
C8 C8A C9 C11 -2.5(4) . . . . ?
C10A C8A C9 C11 175.3(2) . . . . ?
C8A C9 C9A C1 -175.5(2) . . . . ?
C11 C9 C9A C1 5.5(4) . . . . ?
C8A C9 C9A C4A 2.3(3) . . . . ?
C11 C9 C9A C4A -176.7(2) . . . . ?
C2 C1 C9A C9 179.8(2) . . . . ?
C2 C1 C9A C4A 2.0(3) . . . . ?
C10 C4A C9A C9 0.6(3) . . . . ?
C4 C4A C9A C9 -179.7(2) . . . . ?
C10 C4A C9A C1 178.5(2) . . . . ?
C4 C4A C9A C1 -1.8(3) . . . . ?
C4 C4A C10 C10A 178.4(2) . . . . ?
C9A C4A C10 C10A -1.9(4) . . . . ?
C4A C10 C10A C5 -180.0(2) . . . . ?
C4A C10 C10A C8A 0.5(4) . . . . ?
C6 C5 C10A C10 179.6(3) . . . . ?
F5 C5 C10A C10 -0.7(4) . . . . ?
C6 C5 C10A C8A -0.8(4) . . . . ?
F5 C5 C10A C8A 178.8(2) . . . . ?
C9 C8A C10A C10 2.3(4) . . . . ?
C8 C8A C10A C10 -179.7(2) . . . . ?
C9 C8A C10A C5 -177.3(2) . . . . ?
C8 C8A C10A C5 0.8(3) . . . . ?
C8A C9 C11 O1 52.0(3) . . . . ?
C9A C9 C11 O1 -128.9(3) . . . . ?
C8A C9 C11 O2 -127.1(2) . . . . ?
C9A C9 C11 O2 51.9(3) . . . . ?
